data_7031998
loop_
_publ_author_name
'Liu, Dan'
'Liu, Xiaojuan'
'Liu, Yongxin'
'Yu, Yang'
'Chen, Fanglin'
'Wang, Cheng'

_publ_section_title
;
 Host-guest interaction dictated selective adsorption and fluorescence
 quenching of a luminescent lightweight metal-organic framework toward
 liquid explosives.
;
_journal_issue 40
_journal_name_full 'Dalton transactions (Cambridge, England : 2003)'
_journal_page_first 15237
_journal_page_last 15244
_journal_paper_doi 10.1039/c4dt01883d
_journal_volume 43
_journal_year 2014
_chemical_formula_moiety 'C26 H16 Mg2 N2 O10'
_chemical_formula_sum 'C26 H16 Mg2 N2 O10'
_chemical_formula_weight 565.03
_chemical_melting_point ?
_chemical_name_systematic
; 
 ? 
;
_space_group_IT_number 15
_symmetry_cell_setting monoclinic
_symmetry_space_group_name_Hall '-C 2yc'
_symmetry_space_group_name_H-M 'C 1 2/c 1'
_atom_sites_solution_hydrogens geom
_atom_sites_solution_primary direct
_atom_sites_solution_secondary difmap
_audit_creation_method SHELXL-97
_cell_angle_alpha 90.00
_cell_angle_beta 127.619(6)
_cell_angle_gamma 90.00
_cell_formula_units_Z 4
_cell_length_a 17.608(8)
_cell_length_b 17.506(7)
_cell_length_c 12.967(5)
_cell_measurement_reflns_used 3136
_cell_measurement_temperature 273(2)
_cell_measurement_theta_max 26.36
_cell_measurement_theta_min 1.97
_cell_volume 3166(2)
_computing_cell_refinement 'Bruker SMART'
_computing_data_collection 'Bruker SMART'
_computing_data_reduction 'Bruker SAINT'
_computing_molecular_graphics SHELXP-97
_computing_publication_material SHELXTL
_computing_structure_refinement 'SHELXL-97 (Sheldrick, 1997)'
_computing_structure_solution 'SHELXS-97 (Sheldrick, 1990)'
_diffrn_ambient_temperature 273(2)
_diffrn_detector_area_resol_mean 9.00cm
_diffrn_measured_fraction_theta_full 0.969
_diffrn_measured_fraction_theta_max 0.969
_diffrn_measurement_device_type 'CCD area detector'
_diffrn_measurement_method 'phi and omega scans'
_diffrn_radiation_monochromator graphite
_diffrn_radiation_source 'fine-focus sealed tube'
_diffrn_radiation_type MoK\a
_diffrn_radiation_wavelength 0.71073
_diffrn_reflns_av_R_equivalents 0.0561
_diffrn_reflns_av_unetI/netI 0.0733
_diffrn_reflns_limit_h_max 13
_diffrn_reflns_limit_h_min -21
_diffrn_reflns_limit_k_max 17
_diffrn_reflns_limit_k_min -21
_diffrn_reflns_limit_l_max 16
_diffrn_reflns_limit_l_min -14
_diffrn_reflns_number 8567
_diffrn_reflns_theta_full 26.36
_diffrn_reflns_theta_max 26.36
_diffrn_reflns_theta_min 1.97
_diffrn_standards_decay_% none
_diffrn_standards_interval_count none
_diffrn_standards_interval_time none
_diffrn_standards_number none
_exptl_absorpt_coefficient_mu 0.127
_exptl_absorpt_correction_T_max 0.8218
_exptl_absorpt_correction_T_min 0.1157
_exptl_absorpt_correction_type empirical
_exptl_absorpt_process_details SADABS
_exptl_crystal_colour yellow
_exptl_crystal_density_diffrn 1.185
_exptl_crystal_density_meas ?
_exptl_crystal_density_method 'not measured'
_exptl_crystal_description stick
_exptl_crystal_F_000 1160
_exptl_crystal_size_max 0.21
_exptl_crystal_size_mid 0.04
_exptl_crystal_size_min 0.03
_platon_squeeze_details
;
;
_refine_diff_density_max 1.000
_refine_diff_density_min -0.354
_refine_diff_density_rms 0.110
_refine_ls_extinction_coef 0.0035(12)
_refine_ls_extinction_expression Fc^*^=kFc[1+0.001xFc^2^\l^3^/sin(2\q)]^-1/4^
_refine_ls_extinction_method SHELXL
_refine_ls_goodness_of_fit_ref 1.055
_refine_ls_hydrogen_treatment constr
_refine_ls_matrix_type full
_refine_ls_number_parameters 184
_refine_ls_number_reflns 3136
_refine_ls_number_restraints 0
_refine_ls_restrained_S_all 1.055
_refine_ls_R_factor_all 0.1127
_refine_ls_R_factor_gt 0.0762
_refine_ls_shift/su_max 0.000
_refine_ls_shift/su_mean 0.000
_refine_ls_structure_factor_coef Fsqd
_refine_ls_weighting_details 'calc w=1/[\s^2^(Fo^2^)+(0.1639P)^2^+1.8245P] where P=(Fo^2^+2Fc^2^)/3'
_refine_ls_weighting_scheme calc
_refine_ls_wR_factor_gt 0.2315
_refine_ls_wR_factor_ref 0.2674
_reflns_number_gt 1982
_reflns_number_total 3136
_reflns_threshold_expression >2sigma(I)
_cod_data_source_file c4dt01883d2.cif
_cod_data_source_block 1a
_cod_depositor_comments
;
The following automatic conversions were performed:

'_chemical_melting_point' value 'not measured' was changed to '?' -
the value is undefined or not given.

Automatic conversion script
Id: cif_fix_values 2281 2013-09-26 08:29:07Z andrius 

 Adding full bibliography for 7031997--7032004.cif.

The following automatic conversions were performed:

'_exptl_crystal_density_meas' value 'none' was changed to '?' - the
value is perceived as not measured.

Automatic conversion script
Id: cif_fix_values 3008 2015-01-20 13:52:24Z robertas 
;
_cod_original_sg_symbol_Hall -C2yc
_cod_original_sg_symbol_H-M c2/c
_cod_database_code 7031998

loop_
_symmetry_equiv_pos_as_xyz
'x, y, z'
'-x, y, -z+1/2'
'x+1/2, y+1/2, z'
'-x+1/2, y+1/2, -z+1/2'
'-x, -y, -z'
'x, -y, z-1/2'
'-x+1/2, -y+1/2, -z'
'x+1/2, -y+1/2, z-1/2'

loop_
_atom_site_label
_atom_site_type_symbol
_atom_site_fract_x
_atom_site_fract_y
_atom_site_fract_z
_atom_site_U_iso_or_equiv
_atom_site_adp_type
_atom_site_occupancy
_atom_site_symmetry_multiplicity
_atom_site_calc_flag
_atom_site_refinement_flags
Mg1 Mg 0.0000 0.19546(9) 0.2500 0.0279(5) Uani 1 2 d S
Mg2 Mg 0.2500 0.2500 0.5000 0.0266(5) Uani 1 2 d S
O1 O 0.07801(19) 0.20078(15) 0.1842(3) 0.0366(7) Uani 1 1 d .
O2 O 0.23280(19) 0.18790(15) 0.3520(3) 0.0365(7) Uani 1 1 d .
O3 O 0.22751(19) -0.15054(14) 0.0619(3) 0.0371(7) Uani 1 1 d .
O4 O 0.08758(19) -0.11428(15) -0.1199(3) 0.0404(8) Uani 1 1 d .
O5 O 0.09906(18) 0.27895(14) 0.3888(2) 0.0341(7) Uani 1 1 d .
N1 N 0.0727(2) 0.33946(17) 0.4214(3) 0.0340(8) Uani 1 1 d .
C1 C 0.1639(3) 0.1024(2) 0.1756(4) 0.0363(10) Uani 1 1 d .
C2 C 0.0904(4) 0.0875(3) 0.0459(5) 0.0720(19) Uani 1 1 d .
H2 H 0.0399 0.1219 -0.0024 0.080 Uiso 1 1 calc .
C3 C 0.0914(4) 0.0213(3) -0.0128(5) 0.0668(18) Uani 1 1 d .
H3 H 0.0419 0.0122 -0.1004 0.080 Uiso 1 1 calc .
C4 C 0.1647(3) -0.0307(2) 0.0573(4) 0.0337(9) Uani 1 1 d .
C5 C 0.2381(3) -0.0143(3) 0.1837(4) 0.0572(15) Uani 1 1 d .
H5 H 0.2890 -0.0483 0.2316 0.080 Uiso 1 1 calc .
C6 C 0.2385(3) 0.0515(3) 0.2422(4) 0.0584(15) Uani 1 1 d .
H6 H 0.2902 0.0616 0.3282 0.080 Uiso 1 1 calc .
C7 C 0.1582(3) 0.1686(2) 0.2417(4) 0.0318(9) Uani 1 1 d .
C8 C 0.1598(3) -0.1044(2) -0.0055(4) 0.0321(9) Uani 1 1 d .
C9 C 0.0897(3) 0.4093(2) 0.3978(4) 0.0434(11) Uani 1 1 d .
H9 H 0.1217 0.4146 0.3617 0.080 Uiso 1 1 calc .
C10 C 0.0605(3) 0.4733(2) 0.4263(4) 0.0441(11) Uani 1 1 d .
H10 H 0.0714 0.5215 0.4076 0.080 Uiso 1 1 calc .
C11 C 0.0150(3) 0.4663(2) 0.4827(4) 0.0379(10) Uani 1 1 d .
C12 C 0.0022(4) 0.3931(3) 0.5090(6) 0.0563(14) Uani 1 1 d .
H12 H -0.0275 0.3858 0.5479 0.080 Uiso 1 1 calc .
C13 C 0.0323(4) 0.3309(3) 0.4787(5) 0.0530(13) Uani 1 1 d .
H13 H 0.0241 0.2822 0.4990 0.080 Uiso 1 1 calc .

loop_
_atom_site_aniso_label
_atom_site_aniso_U_11
_atom_site_aniso_U_22
_atom_site_aniso_U_33
_atom_site_aniso_U_23
_atom_site_aniso_U_13
_atom_site_aniso_U_12
Mg1 0.0215(9) 0.0202(9) 0.0259(9) 0.000 0.0062(8) 0.000
Mg2 0.0211(9) 0.0191(9) 0.0271(9) -0.0026(7) 0.0083(8) -0.0012(7)
O1 0.0291(15) 0.0354(16) 0.0329(15) 0.0018(11) 0.0125(13) 0.0076(11)
O2 0.0272(15) 0.0368(15) 0.0305(14) -0.0122(12) 0.0100(13) -0.0017(12)
O3 0.0307(15) 0.0275(15) 0.0329(15) -0.0033(11) 0.0091(13) 0.0050(12)
O4 0.0323(16) 0.0300(15) 0.0317(15) -0.0078(12) 0.0056(13) -0.0019(12)
O5 0.0226(13) 0.0272(14) 0.0382(15) -0.0114(12) 0.0112(12) 0.0014(11)
N1 0.0234(17) 0.0297(18) 0.0336(18) -0.0084(14) 0.0096(15) 0.0030(13)
C1 0.027(2) 0.030(2) 0.033(2) -0.0073(16) 0.0088(18) 0.0010(16)
C2 0.056(3) 0.049(3) 0.040(3) -0.013(2) -0.007(2) 0.027(2)
C3 0.052(3) 0.052(3) 0.034(3) -0.016(2) -0.006(2) 0.017(2)
C4 0.0238(19) 0.029(2) 0.031(2) -0.0050(16) 0.0081(17) 0.0005(15)
C5 0.037(3) 0.051(3) 0.040(3) -0.016(2) 0.001(2) 0.022(2)
C6 0.034(2) 0.057(3) 0.032(2) -0.016(2) -0.006(2) 0.015(2)
C7 0.027(2) 0.029(2) 0.031(2) -0.0023(16) 0.0127(18) -0.0017(16)
C8 0.0252(19) 0.0265(19) 0.030(2) -0.0042(16) 0.0094(17) -0.0032(16)
C9 0.045(3) 0.035(2) 0.043(2) 0.0033(19) 0.024(2) 0.0086(19)
C10 0.052(3) 0.029(2) 0.046(3) 0.0020(18) 0.027(2) 0.0098(19)
C11 0.022(2) 0.036(2) 0.034(2) -0.0097(17) 0.0057(18) 0.0026(16)
C12 0.066(3) 0.037(2) 0.092(4) -0.024(2) 0.062(3) -0.013(2)
C13 0.057(3) 0.038(3) 0.077(4) -0.010(2) 0.048(3) -0.011(2)

loop_
_atom_type_symbol
_atom_type_description
_atom_type_scat_dispersion_real
_atom_type_scat_dispersion_imag
_atom_type_scat_source
C C 0.0033 0.0016 'International Tables Vol C Tables 4.2.6.8 and 6.1.1.4'
H H 0.0000 0.0000 'International Tables Vol C Tables 4.2.6.8 and 6.1.1.4'
N N 0.0061 0.0033 'International Tables Vol C Tables 4.2.6.8 and 6.1.1.4'
O O 0.0106 0.0060 'International Tables Vol C Tables 4.2.6.8 and 6.1.1.4'
Mg Mg 0.0486 0.0363 'International Tables Vol C Tables 4.2.6.8 and 6.1.1.4'

loop_
_geom_angle_atom_site_label_1
_geom_angle_atom_site_label_2
_geom_angle_atom_site_label_3
_geom_angle
_geom_angle_site_symmetry_1
_geom_angle_site_symmetry_3
O1 Mg1 O1 174.70(17) 2 .
O1 Mg1 O4 90.92(12) 2 5
O1 Mg1 O4 92.82(12) . 5
O1 Mg1 O4 92.82(12) 2 6_556
O1 Mg1 O4 90.92(12) . 6_556
O4 Mg1 O4 90.41(17) 5 6_556
O1 Mg1 O5 91.66(11) 2 .
O1 Mg1 O5 84.72(11) . .
O4 Mg1 O5 176.99(11) 5 .
O4 Mg1 O5 87.90(11) 6_556 .
O1 Mg1 O5 84.72(11) 2 2
O1 Mg1 O5 91.66(11) . 2
O4 Mg1 O5 87.90(11) 5 2
O4 Mg1 O5 176.99(11) 6_556 2
O5 Mg1 O5 93.90(15) . 2
O1 Mg1 Mg2 66.43(9) 2 2
O1 Mg1 Mg2 112.07(9) . 2
O4 Mg1 Mg2 63.29(8) 5 2
O4 Mg1 Mg2 144.82(9) 6_556 2
O5 Mg1 Mg2 119.27(9) . 2
O5 Mg1 Mg2 32.29(7) 2 2
O3 Mg2 O3 180.00(7) 6_556 4
O3 Mg2 O2 87.89(12) 6_556 .
O3 Mg2 O2 92.11(12) 4 .
O3 Mg2 O2 92.11(12) 6_556 7_556
O3 Mg2 O2 87.89(12) 4 7_556
O2 Mg2 O2 180.0 . 7_556
O3 Mg2 O5 90.44(11) 6_556 .
O3 Mg2 O5 89.56(11) 4 .
O2 Mg2 O5 94.59(10) . .
O2 Mg2 O5 85.41(10) 7_556 .
O3 Mg2 O5 89.56(11) 6_556 7_556
O3 Mg2 O5 90.44(11) 4 7_556
O2 Mg2 O5 85.41(10) . 7_556
O2 Mg2 O5 94.59(10) 7_556 7_556
O5 Mg2 O5 180.0 . 7_556
O3 Mg2 Mg1 106.83(8) 6_556 7_556
O3 Mg2 Mg1 73.17(8) 4 7_556
O2 Mg2 Mg1 112.10(8) . 7_556
O2 Mg2 Mg1 67.90(8) 7_556 7_556
O5 Mg2 Mg1 148.23(7) . 7_556
O5 Mg2 Mg1 31.77(7) 7_556 7_556
C7 O1 Mg1 122.5(2) . .
C7 O2 Mg2 131.0(3) . .
C8 O3 Mg2 127.0(2) . 4_545
C8 O4 Mg1 143.1(3) . 5
N1 O5 Mg1 123.4(2) . .
N1 O5 Mg2 119.94(19) . .
Mg1 O5 Mg2 115.95(11) . .
C13 N1 O5 120.4(3) . .
C13 N1 C9 120.5(4) . .
O5 N1 C9 119.1(3) . .
C6 C1 C2 117.9(4) . .
C6 C1 C7 121.4(4) . .
C2 C1 C7 120.6(4) . .
C1 C2 C3 120.5(4) . .
C1 C2 H2 119.8 . .
C3 C2 H2 119.8 . .
C4 C3 C2 120.6(4) . .
C4 C3 H3 119.7 . .
C2 C3 H3 119.7 . .
C5 C4 C3 118.4(4) . .
C5 C4 C8 122.2(3) . .
C3 C4 C8 119.3(4) . .
C4 C5 C6 121.5(4) . .
C4 C5 H5 119.3 . .
C6 C5 H5 119.3 . .
C1 C6 C5 121.0(4) . .
C1 C6 H6 119.5 . .
C5 C6 H6 119.5 . .
O1 C7 O2 124.5(4) . .
O1 C7 C1 117.1(3) . .
O2 C7 C1 118.3(3) . .
O4 C8 O3 126.0(3) . .
O4 C8 C4 116.5(3) . .
O3 C8 C4 117.4(3) . .
N1 C9 C10 120.7(4) . .
N1 C9 H9 119.7 . .
C10 C9 H9 119.7 . .
C9 C10 C11 120.3(4) . .
C9 C10 H10 119.9 . .
C11 C10 H10 119.9 . .
C12 C11 C10 116.6(4) . .
C12 C11 C11 121.8(5) . 5_566
C10 C11 C11 121.5(5) . 5_566
C13 C12 C11 121.2(4) . .
C13 C12 H12 119.4 . .
C11 C12 H12 119.4 . .
N1 C13 C12 120.7(4) . .
N1 C13 H13 119.7 . .
C12 C13 H13 119.7 . .

loop_
_geom_bond_atom_site_label_1
_geom_bond_atom_site_label_2
_geom_bond_distance
_geom_bond_site_symmetry_2
Mg1 O1 2.013(3) 2
Mg1 O1 2.013(3) .
Mg1 O4 2.017(3) 5
Mg1 O4 2.017(3) 6_556
Mg1 O5 2.141(3) .
Mg1 O5 2.141(3) 2
Mg1 Mg2 3.6574(14) 2
Mg2 O3 2.055(3) 6_556
Mg2 O3 2.055(3) 4
Mg2 O2 2.061(3) .
Mg2 O2 2.061(3) 7_556
Mg2 O5 2.173(3) .
Mg2 O5 2.173(3) 7_556
Mg2 Mg1 3.6574(14) 7_556
O1 C7 1.258(5) .
O2 C7 1.262(5) .
O3 C8 1.252(4) .
O3 Mg2 2.055(3) 4_545
O4 C8 1.242(5) .
O4 Mg1 2.017(3) 5
O5 N1 1.325(4) .
N1 C13 1.315(6) .
N1 C9 1.337(5) .
C1 C6 1.372(6) .
C1 C2 1.383(6) .
C1 C7 1.480(5) .
C2 C3 1.393(6) .
C2 H2 0.9300 .
C3 C4 1.374(6) .
C3 H3 0.9300 .
C4 C5 1.361(6) .
C4 C8 1.500(5) .
C5 C6 1.377(6) .
C5 H5 0.9300 .
C6 H6 0.9300 .
C9 C10 1.375(6) .
C9 H9 0.9300 .
C10 C11 1.380(6) .
C10 H10 0.9300 .
C11 C12 1.380(6) .
C11 C11 1.471(8) 5_566
C12 C13 1.368(6) .
C12 H12 0.9300 .
C13 H13 0.9300 .

loop_
_platon_squeeze_void_nr
_platon_squeeze_void_average_x
_platon_squeeze_void_average_y
_platon_squeeze_void_average_z
_platon_squeeze_void_volume
_platon_squeeze_void_count_electrons
_platon_squeeze_void_content
1 0.234 0.250 -0.016 527 130 ' '
2 0.734 0.750 -0.016 527 130 ' '
